data_7025430
loop_
_publ_author_name
'Li, Fuwei'
'Hu, Jian Jin'
'Koh, Lip Lin'
'Hor, T. S. Andy'

_publ_section_title
;
 Substituent-dependent structures and catalysis of benzimidazole-tethered
 N-heterocyclic carbene complexes of Ag(I), Ni(II) and Pd(II).
;
_journal_issue 22
_journal_name_full 'Dalton transactions (Cambridge, England : 2003)'
_journal_page_first 5231
_journal_page_last 5241
_journal_paper_doi 10.1039/c000722f
_journal_volume 39
_journal_year 2010
_chemical_formula_sum 'C20 H23 Cl N4 O'
_chemical_formula_weight 370.87
_chemical_name_systematic
;
?
;
_space_group_IT_number 14
_symmetry_cell_setting monoclinic
_symmetry_space_group_name_Hall '-P 2ybc'
_symmetry_space_group_name_H-M 'P 1 21/c 1'
_atom_sites_solution_hydrogens geom
_atom_sites_solution_primary direct
_atom_sites_solution_secondary difmap
_audit_creation_method SHELXL-97
_cell_angle_alpha 90.00
_cell_angle_beta 92.145(3)
_cell_angle_gamma 90.00
_cell_formula_units_Z 4
_cell_length_a 4.9938(5)
_cell_length_b 12.8455(13)
_cell_length_c 30.023(3)
_cell_measurement_reflns_used 1895
_cell_measurement_temperature 223(2)
_cell_measurement_theta_max 25.39
_cell_measurement_theta_min 2.58
_cell_volume 1924.6(3)
_computing_cell_refinement 'Bruker SMART'
_computing_data_collection 'Bruker SMART'
_computing_data_reduction 'Bruker SAINT'
_computing_molecular_graphics 'Bruker SHELXTL'
_computing_publication_material 'Bruker SHELXTL'
_computing_structure_refinement 'SHELXL-97 (Sheldrick, 1997)'
_computing_structure_solution 'SHELXS-97 (Sheldrick, 1990)'
_diffrn_ambient_temperature 223(2)
_diffrn_measured_fraction_theta_full 1.000
_diffrn_measured_fraction_theta_max 1.000
_diffrn_measurement_device_type 'CCD area detector'
_diffrn_measurement_method 'phi and omega scans'
_diffrn_radiation_monochromator graphite
_diffrn_radiation_source 'fine-focus sealed tube'
_diffrn_radiation_type MoK\a
_diffrn_radiation_wavelength 0.71073
_diffrn_reflns_av_R_equivalents 0.0487
_diffrn_reflns_av_sigmaI/netI 0.0581
_diffrn_reflns_limit_h_max 6
_diffrn_reflns_limit_h_min -6
_diffrn_reflns_limit_k_max 16
_diffrn_reflns_limit_k_min -16
_diffrn_reflns_limit_l_max 38
_diffrn_reflns_limit_l_min -28
_diffrn_reflns_number 13565
_diffrn_reflns_theta_full 27.50
_diffrn_reflns_theta_max 27.50
_diffrn_reflns_theta_min 1.72
_exptl_absorpt_coefficient_mu 0.215
_exptl_absorpt_correction_T_max 0.9872
_exptl_absorpt_correction_T_min 0.8820
_exptl_absorpt_correction_type empirical
_exptl_crystal_colour Colourless
_exptl_crystal_density_diffrn 1.280
_exptl_crystal_density_meas ?
_exptl_crystal_density_method 'not measured'
_exptl_crystal_description Plate
_exptl_crystal_F_000 784
_exptl_crystal_size_max 0.60
_exptl_crystal_size_mid 0.20
_exptl_crystal_size_min 0.06
_refine_diff_density_max 0.493
_refine_diff_density_min -0.213
_refine_diff_density_rms 0.053
_refine_ls_extinction_method none
_refine_ls_goodness_of_fit_ref 1.052
_refine_ls_hydrogen_treatment mixed
_refine_ls_matrix_type full
_refine_ls_number_parameters 242
_refine_ls_number_reflns 4430
_refine_ls_number_restraints 0
_refine_ls_restrained_S_all 1.052
_refine_ls_R_factor_all 0.0928
_refine_ls_R_factor_gt 0.0582
_refine_ls_shift/su_max 0.000
_refine_ls_shift/su_mean 0.000
_refine_ls_structure_factor_coef Fsqd
_refine_ls_weighting_details 'calc w=1/[\s^2^(Fo^2^)+(0.0607P)^2^+0.3942P] where P=(Fo^2^+2Fc^2^)/3'
_refine_ls_weighting_scheme calc
_refine_ls_wR_factor_gt 0.1285
_refine_ls_wR_factor_ref 0.1412
_reflns_number_gt 3062
_reflns_number_total 4430
_reflns_threshold_expression >2sigma(I)
_cod_data_source_file c000722f.txt
_cod_data_source_block 1a
_cod_depositor_comments
;
The following automatic conversions were performed:

'_symmetry_cell_setting' value 'Monoclinic' changed to 'monoclinic'
according to /home/saulius/struct/CIF-dictionaries/cif_core.dic
dictionary named 'cif_core.dic' version 2.4.2 from 2011-04-26.

Automatic conversion script
Id: cif_fix_values 1891 2012-01-12 08:04:46Z andrius 

The following automatic conversions were performed:

'_exptl_crystal_density_meas' value 'not measured' was changed to '?'
- the value is perceived as not measured.

Automatic conversion script
Id: cif_fix_values 3008 2015-01-20 13:52:24Z robertas 
;
_cod_original_sg_symbol_H-M P2(1)/c
_cod_database_code 7025430

loop_
_symmetry_equiv_pos_as_xyz
'x, y, z'
'-x, y+1/2, -z+1/2'
'-x, -y, -z'
'x, -y-1/2, z-1/2'

loop_
_atom_site_label
_atom_site_type_symbol
_atom_site_fract_x
_atom_site_fract_y
_atom_site_fract_z
_atom_site_U_iso_or_equiv
_atom_site_adp_type
_atom_site_occupancy
_atom_site_symmetry_multiplicity
_atom_site_calc_flag
_atom_site_refinement_flags
Cl1 Cl 0.47996(11) 0.37538(4) 0.31795(2) 0.03808(18) Uani 1 1 d .
N1 N 0.3110(4) 0.68540(14) 0.34212(6) 0.0359(5) Uani 1 1 d .
N2 N 0.1100(4) 0.59024(14) 0.39357(6) 0.0360(5) Uani 1 1 d .
N3 N 0.0086(4) 0.60152(14) 0.27114(6) 0.0350(5) Uani 1 1 d .
N4 N 0.1924(4) 0.61927(14) 0.20796(6) 0.0363(5) Uani 1 1 d .
C1 C 0.1292(5) 0.61463(16) 0.34984(7) 0.0326(5) Uani 1 1 d .
C2 C 0.4234(5) 0.70879(17) 0.38425(8) 0.0352(5) Uani 1 1 d .
C3 C 0.6296(5) 0.77762(18) 0.39637(9) 0.0438(6) Uani 1 1 d .
H3 H 0.7184 0.8163 0.3748 0.053 Uiso 1 1 calc R
C4 C 0.6981(6) 0.7868(2) 0.44080(9) 0.0503(7) Uani 1 1 d .
H4 H 0.8356 0.8331 0.4498 0.060 Uiso 1 1 calc R
C5 C 0.5689(6) 0.7293(2) 0.47308(9) 0.0543(7) Uani 1 1 d .
H5 H 0.6211 0.7380 0.5033 0.065 Uiso 1 1 calc R
C6 C 0.3658(6) 0.6599(2) 0.46170(9) 0.0484(7) Uani 1 1 d .
H6 H 0.2781 0.6211 0.4833 0.058 Uiso 1 1 calc R
C7 C 0.2984(5) 0.65059(18) 0.41655(8) 0.0371(5) Uani 1 1 d .
C8 C -0.0613(6) 0.5111(2) 0.41297(9) 0.0485(7) Uani 1 1 d .
H8A H -0.2066 0.4933 0.3915 0.058 Uiso 1 1 calc R
H8B H -0.1420 0.5397 0.4396 0.058 Uiso 1 1 calc R
C9 C 0.0927(7) 0.4144(2) 0.42538(11) 0.0711(9) Uani 1 1 d .
H9A H 0.1724 0.3858 0.3991 0.107 Uiso 1 1 calc R
H9B H -0.0277 0.3635 0.4377 0.107 Uiso 1 1 calc R
H9C H 0.2328 0.4313 0.4474 0.107 Uiso 1 1 calc R
C10 C -0.0463(5) 0.5631(2) 0.31518(7) 0.0411(6) Uani 1 1 d .
H10A H -0.0167 0.4877 0.3162 0.049 Uiso 1 1 calc R
H10B H -0.2345 0.5763 0.3214 0.049 Uiso 1 1 calc R
C11 C 0.1859(5) 0.56134(18) 0.24434(7) 0.0353(5) Uani 1 1 d .
H11 H 0.2900 0.5016 0.2502 0.042 Uiso 1 1 calc R
C12 C -0.1013(5) 0.68917(18) 0.25096(8) 0.0403(6) Uani 1 1 d .
H12 H -0.2318 0.7330 0.2627 0.048 Uiso 1 1 calc R
C13 C 0.0126(5) 0.69997(18) 0.21158(8) 0.0394(6) Uani 1 1 d .
H13 H -0.0232 0.7526 0.1904 0.047 Uiso 1 1 calc R
C14 C 0.3587(5) 0.60033(19) 0.16932(8) 0.0406(6) Uani 1 1 d .
H14A H 0.4698 0.5384 0.1749 0.049 Uiso 1 1 calc R
H14B H 0.4783 0.6598 0.1653 0.049 Uiso 1 1 calc R
C15 C 0.1870(5) 0.58450(17) 0.12749(8) 0.0347(5) Uani 1 1 d .
C16 C -0.0173(5) 0.51204(19) 0.12600(8) 0.0434(6) Uani 1 1 d .
H16 H -0.0524 0.4725 0.1515 0.052 Uiso 1 1 calc R
C17 C -0.1703(6) 0.4973(2) 0.08734(9) 0.0511(7) Uani 1 1 d .
H17 H -0.3097 0.4481 0.0867 0.061 Uiso 1 1 calc R
C18 C -0.1199(6) 0.5545(2) 0.04963(9) 0.0522(7) Uani 1 1 d .
H18 H -0.2244 0.5444 0.0233 0.063 Uiso 1 1 calc R
C19 C 0.0836(6) 0.6259(2) 0.05096(9) 0.0525(7) Uani 1 1 d .
H19 H 0.1195 0.6648 0.0253 0.063 Uiso 1 1 calc R
C20 C 0.2361(6) 0.64118(19) 0.08957(8) 0.0449(6) Uani 1 1 d .
H20 H 0.3748 0.6907 0.0901 0.054 Uiso 1 1 calc R
O1S O 0.3792(5) 0.87614(17) 0.28599(8) 0.0758(7) Uani 1 1 d .
H1SA H 0.336(6) 0.810(3) 0.2979(10) 0.080 Uiso 1 1 d .
H1SB H 0.376(7) 0.866(2) 0.2535(11) 0.080 Uiso 1 1 d .

loop_
_atom_site_aniso_label
_atom_site_aniso_U_11
_atom_site_aniso_U_22
_atom_site_aniso_U_33
_atom_site_aniso_U_23
_atom_site_aniso_U_13
_atom_site_aniso_U_12
Cl1 0.0322(3) 0.0281(3) 0.0540(4) -0.0042(2) 0.0021(3) -0.0058(2)
N1 0.0355(11) 0.0335(10) 0.0387(11) -0.0034(8) 0.0005(9) -0.0016(9)
N2 0.0347(11) 0.0364(10) 0.0373(11) -0.0014(8) 0.0042(9) -0.0022(9)
N3 0.0342(11) 0.0350(10) 0.0356(11) -0.0061(8) -0.0014(9) -0.0010(8)
N4 0.0368(11) 0.0367(10) 0.0351(11) -0.0007(9) -0.0020(9) 0.0051(9)
C1 0.0325(12) 0.0306(11) 0.0348(13) -0.0026(9) 0.0034(10) 0.0036(10)
C2 0.0353(13) 0.0314(11) 0.0389(13) -0.0029(10) -0.0005(10) 0.0057(10)
C3 0.0442(15) 0.0332(12) 0.0537(16) -0.0044(11) -0.0029(12) -0.0013(11)
C4 0.0488(17) 0.0422(14) 0.0587(18) -0.0138(13) -0.0128(14) 0.0006(12)
C5 0.0609(18) 0.0550(16) 0.0459(16) -0.0127(14) -0.0119(14) 0.0111(15)
C6 0.0559(17) 0.0497(15) 0.0394(14) -0.0037(12) -0.0002(13) 0.0065(13)
C7 0.0370(13) 0.0360(12) 0.0380(13) -0.0048(10) -0.0003(11) 0.0072(10)
C8 0.0497(16) 0.0517(15) 0.0450(15) 0.0020(12) 0.0122(13) -0.0097(13)
C9 0.092(3) 0.0488(17) 0.074(2) 0.0167(15) 0.0175(19) -0.0075(17)
C10 0.0384(14) 0.0461(14) 0.0389(14) -0.0046(11) 0.0038(11) -0.0055(11)
C11 0.0351(13) 0.0342(12) 0.0363(13) -0.0005(10) -0.0052(10) 0.0040(10)
C12 0.0355(13) 0.0370(13) 0.0477(15) -0.0088(11) -0.0052(11) 0.0085(11)
C13 0.0411(14) 0.0342(12) 0.0422(15) -0.0001(10) -0.0065(11) 0.0083(11)
C14 0.0383(14) 0.0450(14) 0.0388(14) -0.0006(11) 0.0058(11) 0.0049(11)
C15 0.0353(13) 0.0318(11) 0.0373(13) 0.0005(10) 0.0053(10) 0.0068(10)
C16 0.0481(16) 0.0412(13) 0.0416(15) 0.0028(11) 0.0103(12) -0.0003(12)
C17 0.0485(16) 0.0495(15) 0.0554(17) -0.0119(13) 0.0049(13) -0.0084(13)
C18 0.0516(17) 0.0597(17) 0.0449(16) -0.0094(13) -0.0030(13) 0.0077(14)
C19 0.0609(18) 0.0571(17) 0.0395(15) 0.0099(13) 0.0003(13) 0.0035(15)
C20 0.0483(15) 0.0413(14) 0.0452(15) 0.0079(11) 0.0022(12) -0.0037(12)
O1S 0.113(2) 0.0538(13) 0.0614(14) -0.0042(11) 0.0097(13) -0.0352(13)

loop_
_atom_type_symbol
_atom_type_description
_atom_type_scat_dispersion_real
_atom_type_scat_dispersion_imag
_atom_type_scat_source
C C 0.0033 0.0016 'International Tables Vol C Tables 4.2.6.8 and 6.1.1.4'
H H 0.0000 0.0000 'International Tables Vol C Tables 4.2.6.8 and 6.1.1.4'
N N 0.0061 0.0033 'International Tables Vol C Tables 4.2.6.8 and 6.1.1.4'
Cl Cl 0.1484 0.1585 'International Tables Vol C Tables 4.2.6.8 and 6.1.1.4'
O O 0.0106 0.0060 'International Tables Vol C Tables 4.2.6.8 and 6.1.1.4'

loop_
_geom_angle_atom_site_label_1
_geom_angle_atom_site_label_2
_geom_angle_atom_site_label_3
_geom_angle
C1 N1 C2 104.28(19)
C1 N2 C7 106.37(19)
C1 N2 C8 127.5(2)
C7 N2 C8 126.0(2)
C11 N3 C12 108.4(2)
C11 N3 C10 125.2(2)
C12 N3 C10 126.3(2)
C11 N4 C13 108.7(2)
C11 N4 C14 126.1(2)
C13 N4 C14 125.1(2)
N1 C1 N2 113.9(2)
N1 C1 C10 125.3(2)
N2 C1 C10 120.8(2)
C7 C2 C3 120.3(2)
C7 C2 N1 109.9(2)
C3 C2 N1 129.8(2)
C4 C3 C2 117.6(2)
C3 C4 C5 121.7(3)
C6 C5 C4 121.5(3)
C5 C6 C7 116.4(3)
N2 C7 C6 132.1(2)
N2 C7 C2 105.6(2)
C6 C7 C2 122.4(2)
N2 C8 C9 111.9(2)
N3 C10 C1 111.11(19)
N4 C11 N3 108.7(2)
C13 C12 N3 107.3(2)
C12 C13 N4 107.0(2)
N4 C14 C15 111.0(2)
C16 C15 C20 118.8(2)
C16 C15 C14 121.0(2)
C20 C15 C14 120.2(2)
C17 C16 C15 120.4(2)
C16 C17 C18 120.4(3)
C19 C18 C17 119.4(3)
C18 C19 C20 120.4(3)
C19 C20 C15 120.6(2)

loop_
_geom_bond_atom_site_label_1
_geom_bond_atom_site_label_2
_geom_bond_distance
N1 C1 1.312(3)
N1 C2 1.397(3)
N2 C1 1.357(3)
N2 C7 1.383(3)
N2 C8 1.463(3)
N3 C11 1.323(3)
N3 C12 1.382(3)
N3 C10 1.447(3)
N4 C11 1.323(3)
N4 C13 1.379(3)
N4 C14 1.472(3)
C1 C10 1.490(3)
C2 C7 1.391(3)
C2 C3 1.395(3)
C3 C4 1.370(3)
C4 C5 1.396(4)
C5 C6 1.384(4)
C6 C7 1.390(3)
C8 C9 1.501(4)
C12 C13 1.338(3)
C14 C15 1.508(3)
C15 C16 1.381(3)
C15 C20 1.381(3)
C16 C17 1.378(4)
C17 C18 1.380(4)
C18 C19 1.369(4)
C19 C20 1.377(4)
